data_2106073
loop_
_publ_author_name
'Leligny, H.'
'Grebille, D.'
'Perez, O.'
'Masset, A.C.'
'Hervieu, M.'
'Raveau, B.'

_publ_section_title
;
 A five-dimensional structural investigation of the misfit layer compound
 (Bi0.87 Sr O2)2 (Co O2)1.82
;
_journal_name_full 'Acta Crystallographica B (39,1983-)'
_journal_page_first 173
_journal_page_last 182
_journal_volume 56
_journal_year 2000
_chemical_formula_sum 'Bi0.868 O2 Sr'
_chemical_name_systematic 'Bi0.868 Sr O2'
_space_group_IT_number 15
_symmetry_space_group_name_Hall '-I 2ya'
_symmetry_space_group_name_H-M 'I 1 2/a 1'
_cell_angle_alpha 90
_cell_angle_beta 93.45
_cell_angle_gamma 90
_cell_formula_units_Z 8
_cell_length_a 4.905
_cell_length_b 5.112
_cell_length_c 29.857
_cell_volume 747.288
_citation_journal_id_ASTM ASBSDK
_cod_data_source_file Leligny_ASBSDK_2000_958.cif
_cod_data_source_block Bi0.868O2Sr1
_cod_original_cell_volume 747.2885
_cod_original_sg_symbol_Hall '-C 2yc (x+z,y,-x)'
_cod_original_formula_sum 'Bi0.868 O2 Sr1'
_cod_database_code 2106073

loop_
_symmetry_equiv_pos_as_xyz
x,y,z
-x+1/2,y,-z
-x,-y,-z
x-1/2,-y,z
x+1/2,y+1/2,z+1/2
-x+1,y+1/2,-z+1/2
-x+1/2,-y+1/2,-z+1/2
x,-y+1/2,z+1/2

loop_
_atom_site_label
_atom_site_type_symbol
_atom_site_fract_x
_atom_site_fract_y
_atom_site_fract_z
_atom_site_occupancy
_atom_site_U_iso_or_equiv
O2 O-2 0.017 0.6773 0.0576 1 0.0
Bi1 Bi+2 0.0197 0.2638 0.05357 0.868 0.0
Sr1 Sr+2 0.0555 0.7486 0.14851 1 0.0
O1 O-2 0.0456 0.2337 0.1227 1 0.0
